data_4333447
loop_
_publ_author_name
'Wang, Jun-Jieh'
'Holm, R. H.'

_publ_section_title
;
 Silylation, Sulfidation, and Benzene-1,2-dithiolate Complexation
 Reactions of Oxo- and Oxosulfidomolybdates(VI) and -Tungstates(VI)
;
_journal_issue 26
_journal_name_full 'Inorganic Chemistry'
_journal_page_first 11156
_journal_page_last 11164
_journal_paper_doi 10.1021/ic701294y
_journal_volume 46
_journal_year 2007
_chemical_formula_moiety '(C8 H20 N 1+), (C12 H19 O3 S2 Si W 1-)'
_chemical_formula_sum 'C20 H39 N O3 S2 Si W'
_chemical_formula_weight 617.58
_chemical_name_systematic
; 
 ? 
;
_space_group_IT_number 14
_symmetry_cell_setting monoclinic
_symmetry_Int_Tables_number 14
_symmetry_space_group_name_Hall '-P 2ybc'
_symmetry_space_group_name_H-M 'P 1 21/c 1'
_atom_sites_solution_hydrogens geom
_atom_sites_solution_primary direct
_atom_sites_solution_secondary difmap
_audit_creation_method SHELXL-97
_cell_angle_alpha 90.00
_cell_angle_beta 92.17(3)
_cell_angle_gamma 90.00
_cell_formula_units_Z 8
_cell_length_a 19.940(4)
_cell_length_b 7.8300(16)
_cell_length_c 34.290(7)
_cell_measurement_temperature 193(2)
_cell_volume 5349.9(19)
_computing_cell_refinement 'SMART (Bruker, 2001)'
_computing_data_collection 'SMART (Bruker, 2001)'
_computing_data_reduction 'SAINT (Bruker, 2003)'
_computing_molecular_graphics 'SHELXTL (Bruker, 2000)'
_computing_publication_material 'SHELXTL (Bruker, 2000)'
_computing_structure_refinement 'SHELXL-97 (Sheldrick, 1997)'
_computing_structure_solution 'SHELXS-97 (Sheldrick, 1990)'
_diffrn_ambient_temperature 193(2)
_diffrn_measured_fraction_theta_full 1.000
_diffrn_measured_fraction_theta_max 1.000
_diffrn_measurement_device_type 'Bruker Smart APEX CCD'
_diffrn_measurement_method '\w scans, 0.3\% rotations'
_diffrn_radiation_monochromator graphite
_diffrn_radiation_source 'normal-focus sealed tube'
_diffrn_radiation_type MoK\a
_diffrn_radiation_wavelength 0.71073
_diffrn_reflns_av_R_equivalents 0.0692
_diffrn_reflns_av_sigmaI/netI 0.0683
_diffrn_reflns_limit_h_max 21
_diffrn_reflns_limit_h_min -21
_diffrn_reflns_limit_k_max 8
_diffrn_reflns_limit_k_min -8
_diffrn_reflns_limit_l_max 36
_diffrn_reflns_limit_l_min -28
_diffrn_reflns_number 24527
_diffrn_reflns_theta_full 22.50
_diffrn_reflns_theta_max 22.50
_diffrn_reflns_theta_min 1.19
_diffrn_standards_decay_% 0
_exptl_absorpt_coefficient_mu 4.538
_exptl_absorpt_correction_T_max 0.4955
_exptl_absorpt_correction_T_min 0.3246
_exptl_absorpt_correction_type multi-scan
_exptl_absorpt_process_details 'SADABS (Sheldrick, 2002)'
_exptl_crystal_colour brown
_exptl_crystal_density_diffrn 1.534
_exptl_crystal_density_method 'not measured'
_exptl_crystal_description block
_exptl_crystal_F_000 2480
_exptl_crystal_size_max 0.32
_exptl_crystal_size_mid 0.20
_exptl_crystal_size_min 0.18
_refine_diff_density_max 4.907
_refine_diff_density_min -1.671
_refine_diff_density_rms 0.168
_refine_ls_extinction_method none
_refine_ls_goodness_of_fit_ref 1.076
_refine_ls_hydrogen_treatment constr
_refine_ls_matrix_type full
_refine_ls_number_parameters 523
_refine_ls_number_reflns 7001
_refine_ls_number_restraints 0
_refine_ls_restrained_S_all 1.076
_refine_ls_R_factor_all 0.0918
_refine_ls_R_factor_gt 0.0593
_refine_ls_shift/su_max 0.001
_refine_ls_shift/su_mean 0.000
_refine_ls_structure_factor_coef Fsqd
_refine_ls_weighting_details 'calc w=1/[\s^2^(Fo^2^)+(0.0729P)^2^+3.7578P] where P=(Fo^2^+2Fc^2^)/3'
_refine_ls_weighting_scheme calc
_refine_ls_wR_factor_gt 0.1329
_refine_ls_wR_factor_ref 0.1457
_reflns_number_gt 4807
_reflns_number_total 7001
_reflns_threshold_expression I>2\s(I)
_cod_data_source_file ic701294ysup11.cif
_cod_data_source_block 9c
_cod_depositor_comments
;
The following automatic conversions were performed:

'_symmetry_cell_setting' value 'Monoclinic' changed to 'monoclinic'
according to /home/saulius/struct/CIF-dictionaries/cif_core.dic
dictionary named 'cif_core.dic' version 2.4.2 from 2011-04-26.

Automatic conversion script
Id: cif_fix_values 1891 2012-01-12 08:04:46Z andrius 
;
_cod_original_sg_symbol_H-M 'P 21/c'
_cod_database_code 4333447

loop_
_symmetry_equiv_pos_as_xyz
'x, y, z'
'-x, y+1/2, -z+1/2'
'-x, -y, -z'
'x, -y-1/2, z-1/2'

loop_
_atom_site_label
_atom_site_type_symbol
_atom_site_fract_x
_atom_site_fract_y
_atom_site_fract_z
_atom_site_U_iso_or_equiv
_atom_site_adp_type
_atom_site_occupancy
_atom_site_symmetry_multiplicity
_atom_site_calc_flag
_atom_site_refinement_flags
W1 W 0.73159(3) 0.68953(7) 0.676002(15) 0.03183(19) Uani 1 1 d .
W2 W 0.70757(3) 0.68822(7) 0.916856(15) 0.0360(2) Uani 1 1 d .
O1 O 0.6925(5) 0.7801(11) 0.6352(3) 0.041(2) Uani 1 1 d .
O2 O 0.7465(5) 0.8508(11) 0.7099(3) 0.050(3) Uani 1 1 d .
O4 O 0.7319(5) 0.6723(12) 0.8696(3) 0.049(3) Uani 1 1 d .
O5 O 0.6984(5) 0.4839(11) 0.9348(3) 0.048(3) Uani 1 1 d .
S1 S 0.63541(17) 0.6222(4) 0.71470(10) 0.0351(8) Uani 1 1 d .
S2 S 0.73159(17) 0.3762(4) 0.67065(9) 0.0355(8) Uani 1 1 d .
S3 S 0.58613(18) 0.6816(5) 0.90867(11) 0.0426(9) Uani 1 1 d .
S4 S 0.68228(17) 0.9882(4) 0.93202(10) 0.0361(8) Uani 1 1 d .
C1 C 0.6091(6) 0.4088(16) 0.7032(4) 0.032(3) Uani 1 1 d .
C2 C 0.6515(6) 0.2995(16) 0.6838(4) 0.031(3) Uani 1 1 d .
C3 C 0.6310(7) 0.1362(17) 0.6769(4) 0.040(4) Uani 1 1 d .
H3 H 0.6599 0.0603 0.6639 0.048 Uiso 1 1 calc R
C4 C 0.5698(7) 0.0780(18) 0.6881(4) 0.045(4) Uani 1 1 d .
H4 H 0.5564 -0.0362 0.6827 0.054 Uiso 1 1 calc R
C5 C 0.5285(7) 0.1860(18) 0.7072(4) 0.041(3) Uani 1 1 d .
H5 H 0.4864 0.1459 0.7156 0.049 Uiso 1 1 calc R
C6 C 0.5470(7) 0.3507(18) 0.7143(4) 0.044(4) Uani 1 1 d .
H6 H 0.5174 0.4260 0.7269 0.053 Uiso 1 1 calc R
C13 C 0.5592(7) 0.8894(16) 0.9016(3) 0.032(3) Uani 1 1 d .
C14 C 0.6009(6) 1.0282(16) 0.9130(3) 0.031(3) Uani 1 1 d .
C15 C 0.5761(7) 1.1968(19) 0.9097(4) 0.043(4) Uani 1 1 d .
H15 H 0.6033 1.2892 0.9187 0.051 Uiso 1 1 calc R
C16 C 0.5138(7) 1.2289(19) 0.8935(4) 0.047(4) Uani 1 1 d .
H16 H 0.4981 1.3429 0.8905 0.056 Uiso 1 1 calc R
C17 C 0.4732(7) 1.091(2) 0.8815(4) 0.048(4) Uani 1 1 d .
H17 H 0.4296 1.1127 0.8706 0.058 Uiso 1 1 calc R
C18 C 0.4949(6) 0.9254(19) 0.8850(4) 0.039(3) Uani 1 1 d .
H18 H 0.4665 0.8346 0.8763 0.047 Uiso 1 1 calc R
O3 O 0.8204(5) 0.6479(12) 0.6605(3) 0.054(3) Uani 1 1 d .
O6 O 0.7870(4) 0.7573(11) 0.9459(3) 0.046(3) Uani 1 1 d .
Si1 Si 0.9005(2) 0.6172(7) 0.65861(16) 0.0714(15) Uani 1 1 d .
Si2 Si 0.8636(2) 0.8241(7) 0.95008(15) 0.0663(14) Uani 1 1 d .
C7 C 0.9214(12) 0.391(2) 0.6687(12) 0.24(2) Uani 1 1 d .
H7A H 0.8840 0.3180 0.6595 0.360 Uiso 1 1 calc R
H7B H 0.9293 0.3746 0.6968 0.360 Uiso 1 1 calc R
H7C H 0.9619 0.3594 0.6550 0.360 Uiso 1 1 calc R
C8 C 0.9228(12) 0.680(5) 0.6069(7) 0.23(2) Uani 1 1 d .
H8A H 0.9315 0.8035 0.6059 0.341 Uiso 1 1 calc R
H8B H 0.8854 0.6518 0.5887 0.341 Uiso 1 1 calc R
H8C H 0.9631 0.6182 0.5995 0.341 Uiso 1 1 calc R
C9 C 0.9469(8) 0.763(3) 0.6926(7) 0.103(8) Uani 1 1 d .
C10 C 0.9251(13) 0.943(3) 0.6827(12) 0.22(2) Uani 1 1 d .
H10A H 0.9640 1.0195 0.6848 0.329 Uiso 1 1 calc R
H10B H 0.8913 0.9802 0.7009 0.329 Uiso 1 1 calc R
H10C H 0.9059 0.9463 0.6560 0.329 Uiso 1 1 calc R
C11 C 0.9230(11) 0.718(3) 0.7340(7) 0.128(10) Uani 1 1 d .
H11A H 0.8747 0.7390 0.7351 0.193 Uiso 1 1 calc R
H11B H 0.9470 0.7885 0.7535 0.193 Uiso 1 1 calc R
H11C H 0.9321 0.5968 0.7395 0.193 Uiso 1 1 calc R
C12 C 1.0219(9) 0.731(3) 0.6897(8) 0.121(9) Uani 1 1 d .
H12A H 1.0470 0.8169 0.7050 0.182 Uiso 1 1 calc R
H12B H 1.0342 0.7380 0.6623 0.182 Uiso 1 1 calc R
H12C H 1.0329 0.6168 0.6999 0.182 Uiso 1 1 calc R
C19 C 0.8768(11) 1.007(3) 0.9154(7) 0.137(10) Uani 1 1 d .
H19A H 0.8379 1.0837 0.9155 0.205 Uiso 1 1 calc R
H19B H 0.8822 0.9627 0.8890 0.205 Uiso 1 1 calc R
H19C H 0.9173 1.0707 0.9238 0.205 Uiso 1 1 calc R
C20 C 0.8779(10) 0.895(3) 1.0008(6) 0.132(10) Uani 1 1 d .
H20A H 0.8673 0.8020 1.0186 0.199 Uiso 1 1 calc R
H20B H 0.8490 0.9935 1.0058 0.199 Uiso 1 1 calc R
H20C H 0.9250 0.9283 1.0050 0.199 Uiso 1 1 calc R
C21 C 0.9169(12) 0.638(3) 0.9378(7) 0.102(7) Uani 1 1 d .
C22 C 0.9016(13) 0.493(3) 0.9678(9) 0.186(16) Uani 1 1 d .
H22A H 0.8557 0.4508 0.9629 0.280 Uiso 1 1 calc R
H22B H 0.9061 0.5382 0.9944 0.280 Uiso 1 1 calc R
H22C H 0.9334 0.3986 0.9648 0.280 Uiso 1 1 calc R
C23 C 0.9076(12) 0.591(4) 0.8959(8) 0.187(16) Uani 1 1 d .
H23A H 0.8610 0.5567 0.8905 0.281 Uiso 1 1 calc R
H23B H 0.9376 0.4960 0.8900 0.281 Uiso 1 1 calc R
H23C H 0.9183 0.6896 0.8797 0.281 Uiso 1 1 calc R
C24 C 0.9939(9) 0.694(4) 0.9458(8) 0.153(12) Uani 1 1 d .
H24A H 1.0017 0.8048 0.9335 0.229 Uiso 1 1 calc R
H24B H 1.0236 0.6082 0.9347 0.229 Uiso 1 1 calc R
H24C H 1.0034 0.7025 0.9740 0.229 Uiso 1 1 calc R
N1 N 0.7175(5) 0.1845(13) 0.8035(3) 0.032(3) Uani 1 1 d .
N2 N 0.6635(6) 0.1618(15) 0.5428(3) 0.048(3) Uani 1 1 d .
C31 C 0.6704(7) 0.0669(17) 0.7804(4) 0.040(3) Uani 1 1 d .
H31A H 0.6965 0.0064 0.7606 0.048 Uiso 1 1 calc R
H31B H 0.6364 0.1378 0.7661 0.048 Uiso 1 1 calc R
C32 C 0.6340(7) -0.0656(19) 0.8044(4) 0.054(4) Uani 1 1 d .
H32A H 0.6060 -0.0075 0.8232 0.080 Uiso 1 1 calc R
H32B H 0.6670 -0.1379 0.8184 0.080 Uiso 1 1 calc R
H32C H 0.6055 -0.1365 0.7870 0.080 Uiso 1 1 calc R
C33 C 0.7705(6) 0.0796(19) 0.8255(4) 0.042(4) Uani 1 1 d .
H33A H 0.8010 0.1591 0.8399 0.050 Uiso 1 1 calc R
H33B H 0.7479 0.0091 0.8451 0.050 Uiso 1 1 calc R
C34 C 0.8127(7) -0.037(2) 0.8011(4) 0.061(5) Uani 1 1 d .
H34A H 0.8367 0.0305 0.7821 0.091 Uiso 1 1 calc R
H34B H 0.7834 -0.1200 0.7873 0.091 Uiso 1 1 calc R
H34C H 0.8451 -0.0986 0.8181 0.091 Uiso 1 1 calc R
C35 C 0.7483(7) 0.2996(18) 0.7740(4) 0.045(4) Uani 1 1 d .
H35A H 0.7118 0.3586 0.7590 0.054 Uiso 1 1 calc R
H35B H 0.7730 0.2284 0.7555 0.054 Uiso 1 1 calc R
C36 C 0.7962(8) 0.434(2) 0.7914(5) 0.073(5) Uani 1 1 d .
H36A H 0.8300 0.3781 0.8086 0.110 Uiso 1 1 calc R
H36B H 0.7709 0.5164 0.8065 0.110 Uiso 1 1 calc R
H36C H 0.8185 0.4933 0.7703 0.110 Uiso 1 1 calc R
C37 C 0.6801(7) 0.2822(17) 0.8338(4) 0.039(3) Uani 1 1 d .
H37A H 0.7124 0.3560 0.8486 0.047 Uiso 1 1 calc R
H37B H 0.6616 0.1997 0.8524 0.047 Uiso 1 1 calc R
C38 C 0.6234(7) 0.3924(18) 0.8173(4) 0.047(4) Uani 1 1 d .
H38A H 0.5884 0.3194 0.8054 0.071 Uiso 1 1 calc R
H38B H 0.6406 0.4697 0.7976 0.071 Uiso 1 1 calc R
H38C H 0.6045 0.4594 0.8384 0.071 Uiso 1 1 calc R
C41 C 0.7311(8) 0.107(3) 0.5299(5) 0.082(6) Uani 1 1 d .
H41A H 0.7538 0.2066 0.5183 0.098 Uiso 1 1 calc R
H41B H 0.7253 0.0191 0.5094 0.098 Uiso 1 1 calc R
C42 C 0.7769(9) 0.034(4) 0.5645(6) 0.128(10) Uani 1 1 d .
H42A H 0.7504 -0.0436 0.5803 0.192 Uiso 1 1 calc R
H42B H 0.7940 0.1281 0.5808 0.192 Uiso 1 1 calc R
H42C H 0.8146 -0.0288 0.5538 0.192 Uiso 1 1 calc R
C43 C 0.6256(10) 0.024(2) 0.5623(5) 0.073(5) Uani 1 1 d .
H43A H 0.5814 0.0694 0.5697 0.088 Uiso 1 1 calc R
H43B H 0.6505 -0.0107 0.5865 0.088 Uiso 1 1 calc R
C44 C 0.6143(13) -0.136(3) 0.5354(6) 0.125(9) Uani 1 1 d .
H44A H 0.6568 -0.1675 0.5238 0.188 Uiso 1 1 calc R
H44B H 0.5810 -0.1090 0.5145 0.188 Uiso 1 1 calc R
H44C H 0.5982 -0.2316 0.5509 0.188 Uiso 1 1 calc R
C45 C 0.6250(9) 0.224(2) 0.5072(4) 0.070(5) Uani 1 1 d .
H45A H 0.6527 0.3095 0.4940 0.084 Uiso 1 1 calc R
H45B H 0.6182 0.1264 0.4891 0.084 Uiso 1 1 calc R
C46 C 0.5579(10) 0.302(3) 0.5141(5) 0.096(7) Uani 1 1 d .
H46A H 0.5641 0.4086 0.5288 0.145 Uiso 1 1 calc R
H46B H 0.5310 0.2225 0.5291 0.145 Uiso 1 1 calc R
H46C H 0.5347 0.3263 0.4890 0.145 Uiso 1 1 calc R
C47 C 0.6691(11) 0.300(3) 0.5729(5) 0.089(6) Uani 1 1 d .
H47A H 0.6893 0.2514 0.5973 0.107 Uiso 1 1 calc R
H47B H 0.6235 0.3404 0.5785 0.107 Uiso 1 1 calc R
C48 C 0.7117(13) 0.454(3) 0.5604(6) 0.125(9) Uani 1 1 d .
H48A H 0.6911 0.5061 0.5369 0.188 Uiso 1 1 calc R
H48B H 0.7572 0.4155 0.5550 0.188 Uiso 1 1 calc R
H48C H 0.7139 0.5386 0.5815 0.188 Uiso 1 1 calc R

loop_
_atom_site_aniso_label
_atom_site_aniso_U_11
_atom_site_aniso_U_22
_atom_site_aniso_U_33
_atom_site_aniso_U_23
_atom_site_aniso_U_13
_atom_site_aniso_U_12
W1 0.0320(3) 0.0323(3) 0.0310(3) -0.0030(3) -0.0018(2) 0.0027(3)
W2 0.0416(4) 0.0342(4) 0.0318(4) 0.0023(3) -0.0016(3) -0.0018(3)
O1 0.051(6) 0.039(6) 0.034(5) 0.002(4) 0.005(5) -0.001(5)
O2 0.043(6) 0.039(6) 0.068(7) -0.012(5) 0.002(5) 0.005(5)
O4 0.056(6) 0.052(6) 0.041(6) -0.005(5) 0.007(5) 0.009(5)
O5 0.058(6) 0.023(5) 0.064(7) 0.035(5) -0.001(5) -0.014(5)
S1 0.040(2) 0.0291(18) 0.036(2) -0.0044(15) 0.0062(16) 0.0067(15)
S2 0.040(2) 0.037(2) 0.030(2) 0.0003(15) 0.0063(16) 0.0095(16)
S3 0.044(2) 0.036(2) 0.049(2) -0.0024(18) 0.0028(17) -0.0061(18)
S4 0.042(2) 0.0284(19) 0.038(2) -0.0175(15) 0.0000(16) 0.0015(16)
C1 0.038(8) 0.027(8) 0.030(8) -0.006(6) 0.001(6) -0.011(7)
C2 0.040(8) 0.021(7) 0.033(8) 0.024(6) 0.001(6) -0.005(6)
C3 0.055(10) 0.035(9) 0.029(8) 0.006(6) 0.000(7) 0.015(7)
C4 0.050(10) 0.029(8) 0.056(10) -0.001(7) -0.011(8) -0.002(8)
C5 0.036(8) 0.037(8) 0.050(9) 0.002(8) -0.003(7) -0.001(7)
C6 0.045(9) 0.042(10) 0.047(9) 0.004(7) -0.005(7) 0.009(7)
C13 0.053(9) 0.030(7) 0.013(7) -0.006(6) 0.008(6) -0.020(7)
C14 0.038(8) 0.035(8) 0.019(7) -0.011(6) -0.001(6) -0.001(6)
C15 0.051(9) 0.046(9) 0.031(8) 0.000(7) 0.003(7) 0.000(8)
C16 0.052(10) 0.046(10) 0.041(9) 0.004(7) 0.004(8) 0.019(8)
C17 0.043(9) 0.074(12) 0.027(8) 0.003(8) 0.002(7) 0.008(9)
C18 0.032(8) 0.047(10) 0.038(8) -0.012(7) -0.004(6) -0.003(7)
O3 0.040(6) 0.047(6) 0.077(8) -0.009(5) 0.015(5) 0.000(5)
O6 0.030(5) 0.052(6) 0.053(6) -0.009(5) -0.024(5) -0.012(4)
Si1 0.045(3) 0.086(4) 0.084(4) -0.017(3) 0.006(3) 0.011(3)
Si2 0.057(3) 0.082(4) 0.059(3) -0.002(3) -0.014(2) -0.004(3)
C7 0.088(18) 0.019(11) 0.61(7) -0.02(2) 0.03(3) 0.028(12)
C8 0.067(16) 0.55(7) 0.069(17) -0.02(3) 0.012(13) 0.01(3)
C9 0.031(10) 0.18(3) 0.097(17) -0.008(16) 0.007(10) -0.008(12)
C10 0.11(2) 0.059(16) 0.49(7) 0.03(3) 0.02(3) 0.011(16)
C11 0.079(15) 0.21(3) 0.101(19) -0.035(19) 0.017(14) -0.037(17)
C12 0.046(12) 0.14(2) 0.17(3) -0.037(18) 0.003(14) -0.012(13)
C19 0.104(18) 0.15(2) 0.16(2) 0.064(19) -0.017(17) -0.061(17)
C20 0.099(17) 0.20(3) 0.096(18) -0.081(18) -0.039(14) 0.005(18)
C21 0.115(19) 0.085(16) 0.104(18) -0.019(14) -0.029(15) 0.019(13)
C22 0.15(2) 0.13(2) 0.28(4) 0.13(3) -0.02(3) 0.035(19)
C23 0.11(2) 0.28(4) 0.17(3) -0.14(3) -0.02(2) 0.05(2)
C24 0.043(13) 0.25(4) 0.16(3) 0.00(2) -0.003(15) 0.043(17)
N1 0.032(6) 0.039(6) 0.024(6) 0.004(5) -0.001(5) 0.004(6)
N2 0.072(9) 0.049(8) 0.022(6) 0.005(6) 0.002(6) -0.001(7)
C31 0.044(8) 0.041(9) 0.033(8) -0.008(7) -0.010(7) 0.004(7)
C32 0.050(9) 0.050(10) 0.061(11) -0.014(8) 0.004(8) -0.012(8)
C33 0.039(8) 0.059(10) 0.027(8) -0.001(7) -0.017(6) 0.013(7)
C34 0.050(10) 0.067(11) 0.064(11) 0.005(9) -0.005(8) 0.025(9)
C35 0.051(9) 0.046(9) 0.039(9) 0.005(7) 0.013(7) 0.011(8)
C36 0.053(10) 0.082(14) 0.086(13) 0.022(11) 0.017(10) -0.013(10)
C37 0.046(8) 0.045(9) 0.027(8) -0.010(7) 0.000(7) -0.007(7)
C38 0.062(10) 0.038(8) 0.044(9) -0.002(7) 0.010(8) 0.014(8)
C41 0.042(10) 0.142(19) 0.062(12) -0.020(12) 0.014(9) 0.003(11)
C42 0.072(14) 0.23(3) 0.081(16) 0.013(18) -0.011(12) 0.046(17)
C43 0.105(15) 0.070(12) 0.046(11) 0.007(9) 0.020(10) -0.015(11)
C44 0.20(3) 0.078(16) 0.103(18) 0.001(13) 0.051(18) -0.058(17)
C45 0.078(12) 0.101(14) 0.032(9) 0.029(9) 0.005(9) 0.028(11)
C46 0.104(16) 0.145(19) 0.041(11) 0.017(12) 0.007(10) 0.071(15)
C47 0.128(18) 0.091(15) 0.049(12) 0.013(11) 0.013(11) -0.010(14)
C48 0.21(3) 0.095(17) 0.070(15) -0.020(13) 0.001(16) -0.040(19)

loop_
_atom_type_symbol
_atom_type_description
_atom_type_scat_dispersion_real
_atom_type_scat_dispersion_imag
_atom_type_scat_source
C C 0.0033 0.0016 'International Tables Vol C Tables 4.2.6.8 and 6.1.1.4'
H H 0.0000 0.0000 'International Tables Vol C Tables 4.2.6.8 and 6.1.1.4'
N N 0.0061 0.0033 'International Tables Vol C Tables 4.2.6.8 and 6.1.1.4'
O O 0.0106 0.0060 'International Tables Vol C Tables 4.2.6.8 and 6.1.1.4'
Si Si 0.0817 0.0704 'International Tables Vol C Tables 4.2.6.8 and 6.1.1.4'
S S 0.1246 0.1234 'International Tables Vol C Tables 4.2.6.8 and 6.1.1.4'
W W -0.8490 6.8722 'International Tables Vol C Tables 4.2.6.8 and 6.1.1.4'

loop_
_geom_angle_atom_site_label_1
_geom_angle_atom_site_label_2
_geom_angle_atom_site_label_3
_geom_angle
O1 W1 O2 107.7(4)
O1 W1 O3 104.0(4)
O2 W1 O3 100.1(4)
O1 W1 S1 101.0(3)
O2 W1 S1 84.9(3)
O3 W1 S1 151.6(3)
O1 W1 S2 110.5(3)
O2 W1 S2 140.9(3)
O3 W1 S2 78.8(3)
S1 W1 S2 80.01(11)
O4 W2 O5 107.9(5)
O4 W2 O6 104.6(4)
O5 W2 O6 100.0(4)
O4 W2 S3 101.9(3)
O5 W2 S3 84.4(3)
O6 W2 S3 150.2(3)
O4 W2 S4 109.7(3)
O5 W2 S4 141.6(4)
O6 W2 S4 78.0(3)
S3 W2 S4 80.41(12)
C1 S1 W1 108.2(4)
C2 S2 W1 108.4(4)
C13 S3 W2 107.5(5)
C14 S4 W2 106.6(4)
C6 C1 C2 119.7(12)
C6 C1 S1 120.2(10)
C2 C1 S1 120.0(10)
C3 C2 C1 118.4(12)
C3 C2 S2 122.8(11)
C1 C2 S2 118.8(10)
C2 C3 C4 122.0(13)
C5 C4 C3 119.3(13)
C6 C5 C4 120.5(13)
C5 C6 C1 120.1(13)
C18 C13 C14 118.2(12)
C18 C13 S3 121.2(10)
C14 C13 S3 120.5(10)
C15 C14 C13 119.7(12)
C15 C14 S4 120.8(10)
C13 C14 S4 119.4(10)
C16 C15 C14 121.0(14)
C15 C16 C17 118.9(14)
C18 C17 C16 121.9(13)
C17 C18 C13 120.2(13)
Si1 O3 W1 165.9(7)
Si2 O6 W2 153.9(7)
O3 Si1 C7 110.5(9)
O3 Si1 C9 110.7(8)
C7 Si1 C9 111.6(13)
O3 Si1 C8 105.3(9)
C7 Si1 C8 111.3(17)
C9 Si1 C8 107.2(13)
O6 Si2 C20 107.2(9)
O6 Si2 C21 105.7(9)
C20 Si2 C21 112.5(10)
O6 Si2 C19 110.1(8)
C20 Si2 C19 110.2(12)
C21 Si2 C19 111.0(12)
C10 C9 C12 114(2)
C10 C9 C11 109(2)
C12 C9 C11 111.0(19)
C10 C9 Si1 107.5(18)
C12 C9 Si1 109.0(16)
C11 C9 Si1 105.7(15)
C23 C21 C22 116(2)
C23 C21 C24 108(2)
C22 C21 C24 107.0(19)
C23 C21 Si2 111.2(17)
C22 C21 Si2 107.0(18)
C24 C21 Si2 107.2(15)
C35 N1 C37 112.6(10)
C35 N1 C31 105.9(10)
C37 N1 C31 110.8(10)
C35 N1 C33 111.4(10)
C37 N1 C33 106.5(9)
C31 N1 C33 109.7(10)
C43 N2 C47 103.9(12)
C43 N2 C41 114.0(14)
C47 N2 C41 111.5(14)
C43 N2 C45 110.2(13)
C47 N2 C45 110.5(13)
C41 N2 C45 106.9(12)
N1 C31 C32 115.4(10)
C34 C33 N1 116.2(10)
N1 C35 C36 114.6(12)
N1 C37 C38 114.4(10)
N2 C41 C42 112.5(14)
N2 C43 C44 112.2(13)
C46 C45 N2 115.9(13)
N2 C47 C48 113.7(15)

loop_
_geom_bond_atom_site_label_1
_geom_bond_atom_site_label_2
_geom_bond_distance
W1 O1 1.727(9)
W1 O2 1.733(9)
W1 O3 1.896(9)
W1 S1 2.431(4)
W1 S2 2.460(4)
W2 O4 1.713(9)
W2 O5 1.726(8)
W2 O6 1.916(8)
W2 S3 2.428(4)
W2 S4 2.462(3)
S1 C1 1.791(12)
S2 C2 1.779(13)
S3 C13 1.727(14)
S4 C14 1.754(13)
C1 C6 1.385(18)
C1 C2 1.392(18)
C2 C3 1.360(18)
C3 C4 1.370(19)
C4 C5 1.366(19)
C5 C6 1.361(18)
C13 C18 1.411(17)
C13 C14 1.415(16)
C14 C15 1.412(18)
C15 C16 1.365(19)
C16 C17 1.40(2)
C17 C18 1.37(2)
O3 Si1 1.618(10)
O6 Si2 1.616(9)
Si1 C7 1.85(2)
Si1 C9 1.85(2)
Si1 C8 1.91(3)
Si2 C20 1.837(19)
Si2 C21 1.86(2)
Si2 C19 1.89(2)
C9 C10 1.51(3)
C9 C12 1.52(2)
C9 C11 1.56(3)
C21 C23 1.49(3)
C21 C22 1.57(3)
C21 C24 1.61(3)
N1 C35 1.502(16)
N1 C37 1.510(16)
N1 C31 1.516(15)
N1 C33 1.518(15)
N2 C43 1.489(18)
N2 C47 1.49(2)
N2 C41 1.496(19)
N2 C45 1.500(17)
C31 C32 1.526(19)
C33 C34 1.517(18)
C35 C36 1.53(2)
C37 C38 1.514(18)
C41 C42 1.58(2)
C43 C44 1.57(2)
C45 C46 1.50(2)
C47 C48 1.55(3)

loop_
_geom_torsion_atom_site_label_1
_geom_torsion_atom_site_label_2
_geom_torsion_atom_site_label_3
_geom_torsion_atom_site_label_4
_geom_torsion
O1 W1 S1 C1 91.6(5)
O2 W1 S1 C1 -161.4(5)
O3 W1 S1 C1 -59.6(8)
S2 W1 S1 C1 -17.6(5)
O1 W1 S2 C2 -80.4(5)
O2 W1 S2 C2 86.6(7)
O3 W1 S2 C2 178.8(5)
S1 W1 S2 C2 17.7(4)
O4 W2 S3 C13 -88.2(5)
O5 W2 S3 C13 164.6(5)
O6 W2 S3 C13 64.3(7)
S4 W2 S3 C13 20.0(4)
O4 W2 S4 C14 80.9(6)
O5 W2 S4 C14 -86.6(7)
O6 W2 S4 C14 -177.6(5)
S3 W2 S4 C14 -18.4(4)
W1 S1 C1 C6 -165.7(9)
W1 S1 C1 C2 15.7(11)
C6 C1 C2 C3 -1.2(18)
S1 C1 C2 C3 177.4(9)
C6 C1 C2 S2 -178.8(9)
S1 C1 C2 S2 -0.2(14)
W1 S2 C2 C3 167.3(9)
W1 S2 C2 C1 -15.2(11)
C1 C2 C3 C4 0.7(19)
S2 C2 C3 C4 178.2(10)
C2 C3 C4 C5 -1(2)
C3 C4 C5 C6 1(2)
C4 C5 C6 C1 -2(2)
C2 C1 C6 C5 2(2)
S1 C1 C6 C5 -176.8(10)
W2 S3 C13 C18 161.6(9)
W2 S3 C13 C14 -19.7(11)
C18 C13 C14 C15 3.4(18)
S3 C13 C14 C15 -175.4(10)
C18 C13 C14 S4 -177.6(9)
S3 C13 C14 S4 3.7(15)
W2 S4 C14 C15 -166.9(9)
W2 S4 C14 C13 14.1(11)
C13 C14 C15 C16 -4(2)
S4 C14 C15 C16 177.5(11)
C14 C15 C16 C17 2(2)
C15 C16 C17 C18 -1(2)
C16 C17 C18 C13 1(2)
C14 C13 C18 C17 -2.1(19)
S3 C13 C18 C17 176.6(11)
O1 W1 O3 Si1 153(3)
O2 W1 O3 Si1 42(3)
S1 W1 O3 Si1 -56(3)
S2 W1 O3 Si1 -99(3)
O4 W2 O6 Si2 9.6(15)
O5 W2 O6 Si2 121.2(14)
S3 W2 O6 Si2 -142.5(11)
S4 W2 O6 Si2 -97.8(14)
W1 O3 Si1 C7 85(3)
W1 O3 Si1 C9 -40(3)
W1 O3 Si1 C8 -155(3)
W2 O6 Si2 C20 165.6(15)
W2 O6 Si2 C21 -74.2(16)
W2 O6 Si2 C19 45.8(18)
O3 Si1 C9 C10 -55.0(19)
C7 Si1 C9 C10 -179(2)
C8 Si1 C9 C10 59(2)
O3 Si1 C9 C12 -179.6(15)
C7 Si1 C9 C12 57(2)
C8 Si1 C9 C12 -65(2)
O3 Si1 C9 C11 61.0(18)
C7 Si1 C9 C11 -62.5(19)
C8 Si1 C9 C11 175.4(17)
O6 Si2 C21 C23 67(2)
C20 Si2 C21 C23 -176(2)
C19 Si2 C21 C23 -52(2)
O6 Si2 C21 C22 -59.9(17)
C20 Si2 C21 C22 56.7(19)
C19 Si2 C21 C22 -179.3(16)
O6 Si2 C21 C24 -174.5(15)
C20 Si2 C21 C24 -58(2)
C19 Si2 C21 C24 66.1(18)
C35 N1 C31 C32 178.8(12)
C37 N1 C31 C32 -58.9(14)
C33 N1 C31 C32 58.4(14)
C35 N1 C33 C34 -59.9(16)
C37 N1 C33 C34 177.0(13)
C31 N1 C33 C34 57.0(16)
C37 N1 C35 C36 56.8(15)
C31 N1 C35 C36 178.0(12)
C33 N1 C35 C36 -62.7(15)
C35 N1 C37 C38 59.1(14)
C31 N1 C37 C38 -59.3(14)
C33 N1 C37 C38 -178.6(11)
C43 N2 C41 C42 -56(2)
C47 N2 C41 C42 61(2)
C45 N2 C41 C42 -178.4(17)
C47 N2 C43 C44 -179.7(18)
C41 N2 C43 C44 -58(2)
C45 N2 C43 C44 62(2)
C43 N2 C45 C46 62(2)
C47 N2 C45 C46 -52(2)
C41 N2 C45 C46 -173.9(18)
C43 N2 C47 C48 175.8(17)
C41 N2 C47 C48 53(2)
C45 N2 C47 C48 -66(2)
